data_3000041
loop_
_publ_author_name
'Armel Le Bail'
'Lubomir Smrcok'

_publ_section_title
;
 Face-sharing octahedra in Cs~2~AlF~5~ and Cs~3~Al~2~F~9~
;
_journal_issue 2
_journal_name_full 'Powder Diffraction'
_journal_page_first 130
_journal_page_last 138
_journal_paper_doi 10.1017/S0885715614001444
_journal_volume 30
_journal_year 2015
_chemical_formula_moiety 'Al2 F9, Al F6, 6(Cs)'
_chemical_formula_sum 'Al3 Cs6 F15'
_chemical_formula_weight 1163.40
_space_group_IT_number 31
_symmetry_cell_setting orthorhombic
_symmetry_space_group_name_Hall 'P 2ac -2'
_symmetry_space_group_name_H-M 'P m n 21'
_cell_angle_alpha 90.00000
_cell_angle_beta 90.00000
_cell_angle_gamma 90.00000
_cell_formula_units_Z 2
_cell_length_a 6.36216(17)
_cell_length_b 12.7523(4)
_cell_length_c 11.4102(3)
_cell_measurement_temperature 295
_cell_volume 925.73(5)
_computing_molecular_graphics DIAMOND
_computing_structure_refinement FULLPROF
_computing_structure_solution ESPOIR
_diffrn_ambient_temperature 295
_diffrn_measurement_device_type 'Siemens D500'
_diffrn_measurement_method 'step scan'
_diffrn_radiation_monochromator graphite
_diffrn_radiation_source 'X-ray tube'
_diffrn_radiation_type CuK\a
_diffrn_radiation_wavelength 1.5418
_exptl_absorpt_coefficient_mu 93.792
_exptl_crystal_density_diffrn 4.174
_exptl_crystal_F_000 1008.0
_pd_char_colour white
_pd_meas_2theta_range_inc 0.020000
_pd_meas_2theta_range_max 139.00000
_pd_meas_2theta_range_min 5.00000
_pd_meas_number_of_points 6701
_pd_proc_2theta_range_inc 0.020000
_pd_proc_2theta_range_max 139.0579
_pd_proc_2theta_range_min 5.0579
_pd_proc_ls_prof_R_factor 4.5449
_pd_proc_ls_prof_wR_expected 2.4165
_pd_proc_ls_prof_wR_factor 6.2085
_pd_proc_wavelength 1.540560
_refine_ls_goodness_of_fit_all 2.569
_refine_ls_number_parameters 93
_refine_ls_number_reflns 998
_refine_ls_number_restraints 25
_refine_ls_R_I_factor 3.9530
_refine_ls_shift/su_max 0.03
_cod_data_source_file Cs2AlF5.cif
_cod_data_source_block Cs2AlF5
_cod_depositor_comments 'Releasing structure 3000041 into public domain as published material.'
_cod_database_code 3000041
_pd_proc_ls_prof_cr_factor 10.4134
_pd_proc_ls_prof_cwr_factor 11.7231
_pd_proc_ls_prof_cwr_expected 4.5629
_pd_proc_ls_prof_chi2 6.6010
_pd_proc_ls_prof_echi2 6.6010

loop_
_symmetry_equiv_pos_as_xyz
x,y,z
-x,y,z
x+1/2,-y,z+1/2
-x+1/2,-y,z+1/2

loop_
_atom_site_label
_atom_site_fract_x
_atom_site_fract_y
_atom_site_fract_z
_atom_site_U_iso_or_equiv
_atom_site_occupancy
_atom_site_adp_type
_atom_site_type_symbol
Cs1 0.00000 0.9882(4) 0.00000 0.0307(9) 1.00000 Uiso Cs
Cs2 0.00000 0.3385(4) 0.9682(5) 0.0307(9) 1.00000 Uiso Cs
Cs3 0.00000 0.6478(3) 0.0453(5) 0.0307(9) 1.00000 Uiso Cs
Cs4 0.00000 0.4375(3) 0.3199(6) 0.0307(9) 1.00000 Uiso Cs
Cs5 0.00000 0.7730(3) 0.6689(6) 0.0307(9) 1.00000 Uiso Cs
Cs6 0.00000 0.1814(3) 0.6670(5) 0.0307(9) 1.00000 Uiso Cs
Al1 0.50000 0.0923(6) 0.8404(7) 0.005(3) 1.00000 Uiso Al
Al2 0.00000 0.4759(6) 0.6720(7) 0.005(3) 1.00000 Uiso Al
Al3 0.50000 -0.1094(6) 0.8433(7) 0.005(3) 1.00000 Uiso Al
F1 0.2993(19) 0.1651(10) 0.9002(9) 0.020(2) 1.00000 Uiso F
F2 0.3167(17) -0.0083(6) 0.7755(10) 0.020(2) 1.00000 Uiso F
F3 0.50000 0.1707(12) 0.7152(8) 0.020(2) 1.00000 Uiso F
F4 0.50000 -0.0085(7) 0.9643(7) 0.020(2) 1.00000 Uiso F
F5 0.212(2) 0.5463(13) 0.6065(13) 0.020(2) 1.00000 Uiso F
F6 -0.208(2) 0.4012(11) 0.7411(13) 0.020(2) 1.00000 Uiso F
F7 0.00000 0.5744(13) 0.7839(14) 0.020(2) 1.00000 Uiso F
F8 0.00000 0.3780(12) 0.5602(14) 0.020(2) 1.00000 Uiso F
F9 0.2925(19) -0.1796(10) 0.9002(9) 0.020(2) 1.00000 Uiso F
F10 0.50000 -0.1828(12) 0.7152(8) 0.020(2) 1.00000 Uiso F

loop_
_atom_type_symbol
_atom_type_scat_Cromer_Mann_a1
_atom_type_scat_Cromer_Mann_b1
_atom_type_scat_Cromer_Mann_a2
_atom_type_scat_Cromer_Mann_b2
_atom_type_scat_Cromer_Mann_a3
_atom_type_scat_Cromer_Mann_b3
_atom_type_scat_Cromer_Mann_a4
_atom_type_scat_Cromer_Mann_b4
_atom_type_scat_Cromer_Mann_c
_atom_type_scat_dispersion_real
_atom_type_scat_dispersion_imag
_atom_type_scat_source
Cs 20.35240 3.55200 19.12780 0.30860 10.28210 23.71280 0.96150 59.45650 3.27910 -0.7460 7.90500 International_Tables_for_Crystallography_Vol.C(1991)_Tables_6.1.1.4_and_6.1.1.5
Al 4.17448 1.93816 3.38760 4.14553 1.20296 0.22875 0.52814 8.28524 0.70679 0.21300 0.24600 International_Tables_for_Crystallography_Vol.C(1991)_Tables_6.1.1.4_and_6.1.1.5
F 3.63220 5.27756 3.51057 14.73530 1.26064 0.44226 0.94071 47.34370 0.65340 0.07300 0.05300 International_Tables_for_Crystallography_Vol.C(1991)_Tables_6.1.1.4_and_6.1.1.5

loop_
_geom_angle_atom_site_label_1
_geom_angle_atom_site_label_2
_geom_angle_atom_site_label_3
_geom_angle
_geom_angle_site_symmetry_1
_geom_angle_site_symmetry_3
F1 Al1 F1 95.9(10) 1_555 2_655
F1 Al1 F2 93.7(9) 1_555 1_555
F1 Al1 F2 169.2(11) 1_555 2_655
F1 Al1 F3 90.9(9) 1_555 1_555
F1 Al1 F4 94.0(9) 1_555 1_555
F2 Al1 F2 76.4(8) 1_555 2_655
F2 Al1 F3 93.9(9) 1_555 1_555
F2 Al1 F4 80.4(7) 1_555 1_555
F3 Al1 F4 172.7(11) 1_555 1_555
F5 Al2 F5 98.2(11) 1_555 2_555
F5 Al2 F6 177.8(14) 1_555 1_555
F5 Al2 F6 84.0(11) 1_555 2_555
F5 Al2 F7 86.9(11) 1_555 1_555
F5 Al2 F8 93.0(12) 1_555 1_555
F6 Al2 F6 93.9(11) 1_555 2_555
F6 Al2 F7 93.4(12) 1_555 1_555
F6 Al2 F8 86.7(11) 1_555 1_555
F7 Al2 F8 179.9(17) 1_555 1_555
F2 Al3 F2 75.6(7) 1_555 2_655
F2 Al3 F4 80.5(7) 1_555 1_555
F2 Al3 F9 92.0(9) 1_555 1_555
F2 Al3 F9 167.2(11) 1_555 2_655
F2 Al3 F10 91.3(9) 1_555 1_555
F4 Al3 F9 94.5(9) 1_555 1_555
F4 Al3 F10 169.7(11) 1_555 1_555
F9 Al3 F9 100.1(11) 1_555 2_655
F9 Al3 F10 92.1(9) 1_555 1_555
Al1 F2 Al3 85.5(7) 1_555 1_555
Al1 F4 Al3 85.3(7) 1_555 1_555

loop_
_geom_bond_atom_site_label_1
_geom_bond_atom_site_label_2
_geom_bond_distance
_geom_bond_site_symmetry_2
Al1 F1 1.720(13) 1_555
Al1 F2 1.885(11) 1_555
Al1 F3 1.744(14) 1_555
Al1 F4 1.911(12) 1_555
Al2 F5 1.784(15) 1_555
Al2 F6 1.811(15) 1_555
Al2 F7 1.791(18) 1_555
Al2 F8 1.785(17) 1_555
Al3 F2 1.903(11) 1_555
Al3 F4 1.887(12) 1_555
Al3 F9 1.722(13) 1_555
Al3 F10 1.736(14) 1_555
Al1 Al3 2.572(11) 1_555
Cs1 F1 3.164(13) 1_564
Cs1 F2 3.259(11) 1_564
Cs1 F2 3.363(11) 3_464
Cs1 F3 3.184(12) 3_464
Cs1 F4 3.2073(10) 1_564
Cs1 F9 3.056(13) 1_564
Cs1 F10 3.491(13) 3_464
Cs2 F1 3.020(13) 1_555
Cs2 F5 2.829(15) 3_465
Cs2 F6 3.017(15) 1_555
Cs2 F7 3.670(17) 1_555
Cs2 F10 3.448(13) 3_455
Cs3 F3 3.019(14) 3_464
Cs3 F5 3.158(16) 3_464
Cs3 F6 2.972(15) 3_564
Cs3 F7 3.126(17) 1_554
Cs3 F8 3.2026(19) 3_464
Cs3 F9 3.324(13) 1_564
Cs4 F5 3.054(15) 3_464
Cs4 F6 2.914(14) 3_564
Cs4 F7 3.211(2) 3_464
Cs4 F8 2.845(17) 1_555
Cs4 F9 3.660(13) 3_454
Cs4 F10 3.461(15) 3_454
Cs5 F1 3.414(12) 3_464
Cs5 F2 3.649(10) 1_565
Cs5 F4 3.804(10) 3_464
Cs5 F5 3.269(16) 1_555
Cs5 F7 2.852(17) 1_555
Cs5 F9 3.285(12) 1_565
Cs5 F10 3.274(3) 1_465
Cs6 F1 3.279(12) 1_555
Cs6 F2 3.383(10) 1_555
Cs6 F3 3.2312(20) 1_555
Cs6 F4 3.195(10) 3_454
Cs6 F6 3.213(14) 1_555
Cs6 F8 2.788(16) 1_555
Cs6 F9 3.318(12) 3_454
F1 F1 3.808(17) 2_555
F1 F1 2.554(17) 2_655
F1 F2 2.632(15) 1_555
F1 F2 3.589(16) 2_655
F1 F3 2.468(13) 1_555
F1 F4 2.658(15) 1_555
F1 F6 3.563(19) 2_555
F2 F1 2.632(15) 1_555
F2 F1 3.589(16) 2_655
F2 F2 2.332(15) 2_655
F2 F3 2.654(16) 1_555
F2 F4 2.450(13) 1_555
F2 F9 2.612(15) 1_555
F2 F9 3.603(16) 2_655
F2 F10 2.605(16) 1_555
F3 F1 2.468(13) 1_555
F3 F2 2.654(16) 1_555
F3 F4 3.647(15) 1_555
F3 F6 3.490(19) 1_655
F4 F1 2.658(15) 1_555
F4 F2 2.450(13) 1_555
F4 F3 3.647(15) 1_555
F4 F9 2.653(15) 1_555
F4 F10 3.608(15) 1_555
F5 F5 2.698(18) 2_555
F5 F5 3.665(18) 2_655
F5 F6 3.595(20) 1_555
F5 F6 2.40(2) 2_555
F5 F7 2.459(20) 1_555
F5 F8 2.59(2) 1_555
F6 F1 3.563(19) 2_555
F6 F3 3.490(19) 1_455
F6 F5 3.595(20) 1_555
F6 F5 2.40(2) 2_555
F6 F6 3.716(18) 2_455
F6 F6 2.647(18) 2_555
F6 F7 2.621(20) 1_555
F6 F8 2.470(20) 1_555
F7 F5 2.459(20) 1_555
F7 F6 2.621(20) 1_555
F7 F8 3.58(2) 1_555
F7 F9 3.881(19) 1_565
F8 F5 2.59(2) 1_555
F8 F6 2.470(20) 1_555
F8 F7 3.58(2) 1_555
F8 F9 3.388(19) 3_454
F9 F2 2.612(15) 1_555
F9 F2 3.603(16) 2_655
F9 F4 2.653(15) 1_555
F9 F7 3.881(19) 1_545
F9 F8 3.388(19) 3_555
F9 F9 3.722(17) 2_555
F9 F9 2.640(17) 2_655
F9 F10 2.490(13) 1_555
F10 F2 2.605(16) 1_555
F10 F4 3.608(15) 1_555
F10 F9 2.490(13) 1_555
